data_2218255
loop_
_publ_author_name
'Rodr\'iguez-Di\'eguez, Antonio'
'Aouryaghal, Hakima'
'Mota, A. J.'
'Colacio, Enrique'

_publ_section_title
;
 Poly[diaqua-\m~2~-oxalato-di-\m~2~-pyrimidine-2-carboxylato-dimanganese(II)]
;
_journal_coeditor_code SU2042
_journal_issue 5
_journal_name_full 'Acta Crystallographica Section E'
_journal_page_first m618
_journal_paper_doi 10.1107/S1600536808002687
_journal_volume 64
_journal_year 2008
_chemical_formula_iupac '[Mn2 (C2 O4) (C5 H3 N2 O2)2 (H2 O)2]'
_chemical_formula_moiety 'C12 H10 Mn2 N4 O10'
_chemical_formula_sum 'C12 H10 Mn2 N4 O10'
_chemical_formula_weight 480.12
_chemical_name_systematic
;
Poly[diaqua-\m~2~-oxalato-di-\m~2~-pyrimidine-2-carboxylato-dimanganese(II)]
;
_space_group_IT_number 14
_symmetry_cell_setting monoclinic
_symmetry_space_group_name_Hall '-P 2yn'
_symmetry_space_group_name_H-M 'P 1 21/n 1'
_atom_sites_solution_hydrogens geom
_atom_sites_solution_primary direct
_atom_sites_solution_secondary difmap
_audit_creation_method SHELXL-97
_cell_angle_alpha 90.00
_cell_angle_beta 102.4220(10)
_cell_angle_gamma 90.00
_cell_formula_units_Z 2
_cell_length_a 7.5447(7)
_cell_length_b 11.1944(11)
_cell_length_c 9.7259(10)
_cell_measurement_reflns_used 3384
_cell_measurement_temperature 150(2)
_cell_measurement_theta_max 28.87
_cell_measurement_theta_min 2.813
_cell_volume 802.20(14)
_computing_cell_refinement 'SAINT (Bruker, 2001)'
_computing_data_collection 'SMART (Bruker, 2001)'
_computing_data_reduction 'SAINT (Bruker, 2001)'
_computing_molecular_graphics 'SHELXTL (Sheldrick, 2008)'
_computing_publication_material 'publCIF (Westrip, 2008)'
_computing_structure_refinement 'SHELXTL (Sheldrick, 2008)'
_computing_structure_solution 'SHELXTL (Sheldrick, 2008)'
_diffrn_ambient_temperature 150(2)
_diffrn_measured_fraction_theta_full 0.999
_diffrn_measured_fraction_theta_max 0.999
_diffrn_measurement_device_type 'Bruker SMART APEX CCD area-detector'
_diffrn_measurement_method '\f and \w'
_diffrn_radiation_monochromator graphite
_diffrn_radiation_type MoK\a
_diffrn_radiation_wavelength 0.71073
_diffrn_reflns_av_R_equivalents 0.0194
_diffrn_reflns_av_sigmaI/netI 0.0170
_diffrn_reflns_limit_h_max 9
_diffrn_reflns_limit_h_min -9
_diffrn_reflns_limit_k_max 13
_diffrn_reflns_limit_k_min -13
_diffrn_reflns_limit_l_max 11
_diffrn_reflns_limit_l_min -11
_diffrn_reflns_number 5847
_diffrn_reflns_theta_full 25.54
_diffrn_reflns_theta_max 25.54
_diffrn_reflns_theta_min 2.81
_diffrn_standards_decay_% 0
_diffrn_standards_number 0
_exptl_absorpt_coefficient_mu 1.642
_exptl_absorpt_correction_T_max 0.7735
_exptl_absorpt_correction_T_min 0.7139
_exptl_absorpt_correction_type multi-scan
_exptl_absorpt_process_details '(SADABS; Sheldrick, 2004)'
_exptl_crystal_colour yellow
_exptl_crystal_density_diffrn 1.988
_exptl_crystal_density_method 'not measured'
_exptl_crystal_description prismatic
_exptl_crystal_F_000 480
_exptl_crystal_size_max 0.22
_exptl_crystal_size_mid 0.21
_exptl_crystal_size_min 0.20
_refine_diff_density_max 0.406
_refine_diff_density_min -0.210
_refine_ls_extinction_method none
_refine_ls_goodness_of_fit_ref 1.110
_refine_ls_hydrogen_treatment constr
_refine_ls_matrix_type full
_refine_ls_number_parameters 127
_refine_ls_number_reflns 1495
_refine_ls_number_restraints 0
_refine_ls_restrained_S_all 1.110
_refine_ls_R_factor_all 0.0280
_refine_ls_R_factor_gt 0.0249
_refine_ls_shift/su_max 0.000
_refine_ls_shift/su_mean 0.000
_refine_ls_structure_factor_coef Fsqd
_refine_ls_weighting_details 'calc w=1/[\s^2^(Fo^2^)+(0.0274P)^2^+0.6516P] where P=(Fo^2^+2Fc^2^)/3'
_refine_ls_weighting_scheme calc
_refine_ls_wR_factor_gt 0.0608
_refine_ls_wR_factor_ref 0.0623
_reflns_number_gt 1389
_reflns_number_total 1495
_reflns_threshold_expression I>2\s(I)
_cod_data_source_file su2042.cif
_cod_data_source_block I
_cod_original_sg_symbol_H-M 'P 21/n'
_cod_database_code 2218255
_cod_database_fobs_code 2218255

loop_
_symmetry_equiv_pos_as_xyz
'x, y, z'
'-x+1/2, y+1/2, -z+1/2'
'-x, -y, -z'
'x-1/2, -y-1/2, z-1/2'

loop_
_atom_site_type_symbol
_atom_site_label
_atom_site_fract_x
_atom_site_fract_y
_atom_site_fract_z
_atom_site_U_iso_or_equiv
_atom_site_adp_type
_atom_site_calc_flag
_atom_site_refinement_flags
_atom_site_occupancy
Mn Mn1 0.22294(4) 0.67224(3) 0.51301(3) 0.01810(12) Uani d . 1
N N1 0.2376(2) 0.87496(16) 0.49706(17) 0.0170(4) Uani d . 1
C C2 0.1555(3) 0.94939(19) 0.3937(2) 0.0224(5) Uani d . 1
H H2 0.0850 0.9174 0.3117 0.027 Uiso calc R 1
C C3 0.1735(3) 1.07187(19) 0.4065(2) 0.0230(5) Uani d . 1
H H3 0.1164 1.1230 0.3353 0.028 Uiso calc R 1
C C4 0.2805(3) 1.1150(2) 0.5301(2) 0.0229(5) Uani d . 1
H H4 0.2929 1.1972 0.5428 0.027 Uiso calc R 1
N N5 0.3670(2) 1.04205(16) 0.63259(18) 0.0196(4) Uani d . 1
C C6 0.3405(3) 0.92559(18) 0.6111(2) 0.0166(4) Uani d . 1
C C7 0.4354(3) 0.83993(18) 0.7255(2) 0.0182(4) Uani d . 1
O O8 0.3827(2) 0.73395(13) 0.71406(16) 0.0251(4) Uani d . 1
O O9 0.5576(2) 0.88282(13) 0.81900(15) 0.0224(3) Uani d . 1
O O1B 0.4755(2) 0.64691(13) 0.43885(16) 0.0230(3) Uani d . 1
O O2B 0.30121(19) 0.48353(13) 0.56335(16) 0.0217(3) Uani d . 1
C C3B 0.5504(3) 0.54766(18) 0.4641(2) 0.0185(4) Uani d . 1
O O1W -0.0119(2) 0.64879(13) 0.60530(15) 0.0219(3) Uani d . 1
H H2WB -0.0848 0.6091 0.5523 0.026 Uiso d R 1
H H1WA 0.0167 0.6192 0.6778 0.026 Uiso d R 1

loop_
_atom_site_aniso_label
_atom_site_aniso_U_11
_atom_site_aniso_U_22
_atom_site_aniso_U_33
_atom_site_aniso_U_12
_atom_site_aniso_U_13
_atom_site_aniso_U_23
Mn1 0.01820(19) 0.01263(18) 0.01991(19) 0.00050(12) -0.00384(13) -0.00014(12)
N1 0.0170(9) 0.0150(9) 0.0171(9) 0.0001(7) -0.0008(7) -0.0001(6)
C2 0.0235(11) 0.0219(11) 0.0194(10) -0.0003(9) -0.0009(9) 0.0000(9)
C3 0.0250(11) 0.0198(11) 0.0229(11) 0.0005(9) 0.0024(9) 0.0033(9)
C4 0.0259(11) 0.0165(11) 0.0257(11) -0.0010(9) 0.0044(9) 0.0013(9)
N5 0.0219(9) 0.0166(9) 0.0187(9) -0.0014(7) 0.0007(7) -0.0005(7)
C6 0.0162(10) 0.0162(10) 0.0170(10) 0.0002(8) 0.0026(8) -0.0002(8)
C7 0.0185(10) 0.0184(11) 0.0167(10) 0.0026(8) 0.0016(8) -0.0003(8)
O8 0.0297(9) 0.0157(8) 0.0241(8) -0.0014(6) -0.0074(7) 0.0027(6)
O9 0.0222(8) 0.0211(8) 0.0195(8) -0.0023(6) -0.0054(6) 0.0001(6)
O1B 0.0223(8) 0.0136(7) 0.0316(8) 0.0020(6) 0.0028(7) 0.0050(6)
O2B 0.0188(7) 0.0163(7) 0.0282(8) 0.0010(6) 0.0009(6) 0.0016(6)
C3B 0.0172(10) 0.0151(10) 0.0191(10) -0.0009(8) -0.0055(8) -0.0017(8)
O1W 0.0235(8) 0.0196(8) 0.0193(7) -0.0002(6) -0.0028(6) 0.0028(6)

loop_
_atom_type_symbol
_atom_type_description
_atom_type_scat_dispersion_real
_atom_type_scat_dispersion_imag
_atom_type_scat_source
C C 0.0033 0.0016 'International Tables Vol C Tables 4.2.6.8 and 6.1.1.4'
H H 0.0000 0.0000 'International Tables Vol C Tables 4.2.6.8 and 6.1.1.4'
N N 0.0061 0.0033 'International Tables Vol C Tables 4.2.6.8 and 6.1.1.4'
O O 0.0106 0.0060 'International Tables Vol C Tables 4.2.6.8 and 6.1.1.4'
Mn Mn 0.3368 0.7283 'International Tables Vol C Tables 4.2.6.8 and 6.1.1.4'

loop_
_geom_angle_atom_site_label_1
_geom_angle_atom_site_label_2
_geom_angle_atom_site_label_3
_geom_angle_site_symmetry_1
_geom_angle_site_symmetry_3
_geom_angle
O9 Mn1 O1W 4_575 . 87.50(6)
O9 Mn1 O8 4_575 . 177.38(6)
O1W Mn1 O8 . . 90.61(6)
O9 Mn1 O1B 4_575 . 93.21(6)
O1W Mn1 O1B . . 164.73(6)
O8 Mn1 O1B . . 89.08(6)
O9 Mn1 O2B 4_575 . 89.85(6)
O1W Mn1 O2B . . 89.76(6)
O8 Mn1 O2B . . 91.96(5)
O1B Mn1 O2B . . 74.99(5)
O9 Mn1 N1 4_575 . 104.89(6)
O1W Mn1 N1 . . 101.81(6)
O8 Mn1 N1 . . 73.72(6)
O1B Mn1 N1 . . 92.76(6)
O2B Mn1 N1 . . 161.49(6)
C6 N1 C2 . . 116.64(18)
C6 N1 Mn1 . . 113.21(13)
C2 N1 Mn1 . . 130.12(14)
N1 C2 C3 . . 121.7(2)
N1 C2 H2 . . 119.2
C3 C2 H2 . . 119.2
C2 C3 C4 . . 117.0(2)
C2 C3 H3 . . 121.5
C4 C3 H3 . . 121.5
N5 C4 C3 . . 122.1(2)
N5 C4 H4 . . 118.9
C3 C4 H4 . . 118.9
C6 N5 C4 . . 116.55(18)
N5 C6 N1 . . 126.02(19)
N5 C6 C7 . . 118.09(18)
N1 C6 C7 . . 115.90(18)
O9 C7 O8 . . 127.13(19)
O9 C7 C6 . . 116.64(18)
O8 C7 C6 . . 116.22(18)
C7 O8 Mn1 . . 119.06(13)
C7 O9 Mn1 . 4_676 137.83(14)
C3B O1B Mn1 . . 116.05(14)
C3B O2B Mn1 3_666 . 115.15(13)
O1B C3B O2B . 3_666 126.4(2)
O1B C3B C3B . 3_666 117.0(2)
O2B C3B C3B 3_666 3_666 116.6(2)
Mn1 O1W H2WB . . 108.0
Mn1 O1W H1WA . . 109.9
H2WB O1W H1WA . . 111.7

loop_
_geom_bond_atom_site_label_1
_geom_bond_atom_site_label_2
_geom_bond_site_symmetry_2
_geom_bond_distance
Mn1 O9 4_575 2.1175(14)
Mn1 O1W . 2.1677(15)
Mn1 O8 . 2.1771(15)
Mn1 O1B . 2.1958(16)
Mn1 O2B . 2.2196(15)
Mn1 N1 . 2.2790(18)
N1 C6 . 1.336(3)
N1 C2 . 1.349(3)
C2 C3 . 1.381(3)
C2 H2 . 0.9300
C3 C4 . 1.383(3)
C3 H3 . 0.9300
C4 N5 . 1.344(3)
C4 H4 . 0.9300
N5 C6 . 1.329(3)
C6 C7 . 1.526(3)
C7 O9 . 1.244(3)
C7 O8 . 1.248(3)
O9 Mn1 4_676 2.1175(14)
O1B C3B . 1.247(2)
O2B C3B 3_666 1.255(3)
C3B O2B 3_666 1.255(3)
C3B C3B 3_666 1.560(4)
O1W H2WB . 0.8027
O1W H1WA . 0.7669

loop_
_geom_hbond_atom_site_label_D
_geom_hbond_atom_site_label_H
_geom_hbond_atom_site_label_A
_geom_hbond_site_symmetry_A
_geom_hbond_distance_DH
_geom_hbond_distance_HA
_geom_hbond_distance_DA
_geom_hbond_angle_DHA
O1W H2WB O2B 3_566 0.80 2.05 2.847(2) 170
O1W H1WA N5 2_546 0.77 2.05 2.815(2) 171
